data_7115999
loop_
_publ_author_name
'Kai-Yao Wang'
'Mei-Ling Feng'
'Liu-Jiang Zhou'
'Jian-Rong Li'
'Xing-Hui Qia'
'Xiao-Ying Huang'

_publ_section_title
;
 A hybrid with uniaxial negative thermal expansion behaviour: the
 synergistic role of organic and inorganic components
;
_journal_name_full Chem.Commun.
_journal_page_first 14960
_journal_paper_doi 10.1039/C4cc06373B
_journal_volume 50
_journal_year 2014
_chemical_formula_moiety 'C6 H11 Mn2 N3 S5 Sb2'
_chemical_formula_sum 'C6 H11 Mn2 N3 S5 Sb2'
_chemical_formula_weight 638.86
_chemical_name_systematic
; 
 ? 
;
_space_group_IT_number 61
_symmetry_cell_setting orthorhombic
_symmetry_space_group_name_Hall '-P 2ac 2ab'
_symmetry_space_group_name_H-M 'P b c a'
_atom_sites_solution_hydrogens geom
_atom_sites_solution_primary direct
_atom_sites_solution_secondary difmap
_audit_creation_method SHELXL-97
_cell_angle_alpha 90.00
_cell_angle_beta 90.00
_cell_angle_gamma 90.00
_cell_formula_units_Z 8
_cell_length_a 12.4568(3)
_cell_length_b 12.2988(3)
_cell_length_c 21.0020(5)
_cell_measurement_reflns_used 6239
_cell_measurement_temperature 150(2)
_cell_measurement_theta_max 29.1820
_cell_measurement_theta_min 3.0320
_cell_volume 3217.58(13)
_computing_cell_refinement 'CrysAlisPro (Agilent Technologies, 2013)'
_computing_data_collection 'CrysAlisPro (Agilent Technologies, 2013)'
_computing_data_reduction 'CrysAlisPro (Agilent Technologies, 2013)'
_computing_molecular_graphics 'DIAMOND. Version 3.0. Crystal Impact'
_computing_publication_material 'Microsoft Word 2010'
_computing_structure_refinement 'SHELXL-97 (Sheldrick, 1997)'
_computing_structure_solution 'SHELXS-97 (Sheldrick, 1990)'
_diffrn_ambient_temperature 150(2)
_diffrn_detector_area_resol_mean 10.3503
_diffrn_measured_fraction_theta_full 0.995
_diffrn_measured_fraction_theta_max 0.995
_diffrn_measurement_device_type 'SuperNova, Dual, Cu at zero, Atlas'
_diffrn_measurement_method '\w scans'
_diffrn_radiation_monochromator graphite
_diffrn_radiation_source 'SuperNova (Mo) X-ray Source'
_diffrn_radiation_type MoK\a
_diffrn_radiation_wavelength 0.71073
_diffrn_reflns_av_R_equivalents 0.0290
_diffrn_reflns_av_sigmaI/netI 0.0292
_diffrn_reflns_limit_h_max 15
_diffrn_reflns_limit_h_min -11
_diffrn_reflns_limit_k_max 11
_diffrn_reflns_limit_k_min -15
_diffrn_reflns_limit_l_max 26
_diffrn_reflns_limit_l_min -26
_diffrn_reflns_number 10874
_diffrn_reflns_theta_full 26.73
_diffrn_reflns_theta_max 26.73
_diffrn_reflns_theta_min 3.45
_exptl_absorpt_coefficient_mu 5.489
_exptl_absorpt_correction_T_max 0.6098
_exptl_absorpt_correction_T_min 0.2175
_exptl_absorpt_correction_type multi-scan
_exptl_absorpt_process_details
;
CrysAlisPro, Agilent Technologies,
Version 1.171.36.32 (release 02-08-2013 CrysAlis171 .NET)
(compiled Aug  2 2013,16:46:58)
Empirical absorption correction using spherical harmonics,
 implemented in SCALE3 ABSPACK scaling algorithm.
;
_exptl_crystal_colour yellow
_exptl_crystal_density_diffrn 2.638
_exptl_crystal_density_method 'not measured'
_exptl_crystal_description sheet
_exptl_crystal_F_000 2400
_exptl_crystal_size_max 0.40
_exptl_crystal_size_mid 0.36
_exptl_crystal_size_min 0.10
_refine_diff_density_max 0.688
_refine_diff_density_min -0.870
_refine_diff_density_rms 0.174
_refine_ls_extinction_method none
_refine_ls_goodness_of_fit_ref 1.006
_refine_ls_hydrogen_treatment mixed
_refine_ls_matrix_type full
_refine_ls_number_parameters 169
_refine_ls_number_reflns 3405
_refine_ls_number_restraints 0
_refine_ls_restrained_S_all 1.006
_refine_ls_R_factor_all 0.0279
_refine_ls_R_factor_gt 0.0230
_refine_ls_shift/su_max 0.002
_refine_ls_shift/su_mean 0.000
_refine_ls_structure_factor_coef Fsqd
_refine_ls_weighting_details 'calc w=1/[\s^2^(Fo^2^)+(0.0270P)^2^+0.0000P] where P=(Fo^2^+2Fc^2^)/3'
_refine_ls_weighting_scheme calc
_refine_ls_wR_factor_gt 0.0518
_refine_ls_wR_factor_ref 0.0551
_reflns_number_gt 3029
_reflns_number_total 3405
_reflns_threshold_expression >2sigma(I)
_cod_data_source_file c4cc06373b2.cif
_cod_data_source_block 150K
_cod_original_cell_volume 3217.58(14)
_cod_database_code 7115999

loop_
_symmetry_equiv_pos_as_xyz
'x, y, z'
'-x+1/2, -y, z+1/2'
'-x, y+1/2, -z+1/2'
'x+1/2, -y+1/2, -z'
'-x, -y, -z'
'x-1/2, y, -z-1/2'
'x, -y-1/2, z-1/2'
'-x-1/2, y-1/2, z'

loop_
_atom_site_label
_atom_site_type_symbol
_atom_site_fract_x
_atom_site_fract_y
_atom_site_fract_z
_atom_site_U_iso_or_equiv
_atom_site_adp_type
_atom_site_occupancy
_atom_site_symmetry_multiplicity
_atom_site_calc_flag
_atom_site_refinement_flags
Sb1 Sb 0.485619(16) 0.718979(16) 0.576966(10) 0.01161(7) Uani 1 1 d .
Sb2 Sb 0.790411(16) 0.709390(16) 0.589055(10) 0.01320(7) Uani 1 1 d .
Mn1 Mn 0.64906(3) 0.49213(3) 0.50796(2) 0.01132(11) Uani 1 1 d .
Mn2 Mn 0.68766(4) 0.77721(4) 0.43444(2) 0.01292(11) Uani 1 1 d .
S1 S 0.51085(6) 0.64914(6) 0.47017(4) 0.01223(16) Uani 1 1 d .
S2 S 0.63130(6) 0.59442(6) 0.61918(4) 0.01412(17) Uani 1 1 d .
S3 S 0.80784(6) 0.62707(6) 0.48524(4) 0.01291(17) Uani 1 1 d .
S4 S 0.69875(6) 0.86644(6) 0.55166(4) 0.01332(17) Uani 1 1 d .
S5 S 0.34095(6) 0.59538(6) 0.60108(4) 0.01214(16) Uani 1 1 d .
N1 N 0.6812(2) 0.69425(19) 0.34081(13) 0.0157(6) Uani 1 1 d .
N2 N 0.6334(2) 0.5732(2) 0.26899(14) 0.0218(7) Uani 1 1 d .
N3 N 0.4268(2) 0.4088(2) 0.09050(14) 0.0176(6) Uani 1 1 d .
H3B H 0.484(3) 0.407(3) 0.0688(17) 0.021 Uiso 1 1 d .
H3C H 0.400(3) 0.476(3) 0.0773(16) 0.021 Uiso 1 1 d .
C1 C 0.6071(3) 0.6238(2) 0.32275(15) 0.0173(7) Uani 1 1 d .
H1A H 0.5425 0.6108 0.3455 0.021 Uiso 1 1 calc R
C2 C 0.7598(3) 0.6872(3) 0.29453(16) 0.0238(8) Uani 1 1 d .
H2A H 0.8242 0.7284 0.2938 0.029 Uiso 1 1 calc R
C3 C 0.7311(3) 0.6127(3) 0.25045(17) 0.0289(9) Uani 1 1 d .
H3A H 0.7710 0.5919 0.2138 0.035 Uiso 1 1 calc R
C4 C 0.5728(3) 0.4824(3) 0.24150(17) 0.0277(8) Uani 1 1 d .
H4A H 0.5135 0.4632 0.2708 0.033 Uiso 1 1 calc R
H4B H 0.6208 0.4185 0.2383 0.033 Uiso 1 1 calc R
C5 C 0.5269(3) 0.5054(3) 0.17742(17) 0.0257(8) Uani 1 1 d .
H5A H 0.5856 0.5136 0.1460 0.031 Uiso 1 1 calc R
H5B H 0.4857 0.5742 0.1786 0.031 Uiso 1 1 calc R
C6 C 0.4537(3) 0.4125(3) 0.15769(16) 0.0234(8) Uani 1 1 d .
H6A H 0.4888 0.3430 0.1694 0.028 Uiso 1 1 calc R
H6B H 0.3863 0.4178 0.1824 0.028 Uiso 1 1 calc R

loop_
_atom_site_aniso_label
_atom_site_aniso_U_11
_atom_site_aniso_U_22
_atom_site_aniso_U_33
_atom_site_aniso_U_23
_atom_site_aniso_U_13
_atom_site_aniso_U_12
Sb1 0.01065(11) 0.01100(11) 0.01319(12) -0.00235(8) 0.00086(8) 0.00006(8)
Sb2 0.01119(12) 0.01490(12) 0.01350(12) 0.00131(8) -0.00261(8) -0.00016(8)
Mn1 0.0100(2) 0.0094(2) 0.0145(3) -0.0014(2) 0.00076(19) 0.00023(19)
Mn2 0.0137(2) 0.0127(2) 0.0124(3) -0.00092(19) -0.0024(2) -0.00029(19)
S1 0.0116(4) 0.0131(4) 0.0120(4) -0.0011(3) 0.0011(3) -0.0003(3)
S2 0.0127(4) 0.0142(4) 0.0154(4) 0.0032(3) 0.0007(3) 0.0006(3)
S3 0.0126(4) 0.0097(4) 0.0164(4) 0.0001(3) 0.0017(3) 0.0007(3)
S4 0.0125(4) 0.0111(4) 0.0163(4) -0.0004(3) 0.0006(3) -0.0005(3)
S5 0.0113(3) 0.0119(4) 0.0132(4) -0.0001(3) 0.0019(3) 0.0004(3)
N1 0.0195(14) 0.0128(13) 0.0149(15) -0.0008(11) -0.0020(12) -0.0014(11)
N2 0.0297(16) 0.0175(14) 0.0182(16) -0.0021(12) -0.0057(13) -0.0050(13)
N3 0.0134(14) 0.0176(14) 0.0218(16) 0.0016(12) -0.0014(12) -0.0006(13)
C1 0.0200(16) 0.0150(15) 0.0169(18) -0.0014(14) -0.0021(14) -0.0002(14)
C2 0.0253(18) 0.0278(18) 0.0182(19) -0.0036(15) 0.0005(15) -0.0071(16)
C3 0.036(2) 0.032(2) 0.020(2) -0.0070(16) 0.0050(17) -0.0073(18)
C4 0.042(2) 0.0192(17) 0.022(2) -0.0042(15) -0.0072(17) -0.0085(17)
C5 0.032(2) 0.0237(18) 0.0219(19) 0.0048(15) -0.0064(16) -0.0073(16)
C6 0.0259(18) 0.0241(18) 0.0202(19) 0.0013(15) -0.0050(15) -0.0033(15)

loop_
_atom_type_symbol
_atom_type_description
_atom_type_scat_dispersion_real
_atom_type_scat_dispersion_imag
_atom_type_scat_source
C C 0.0033 0.0016 'International Tables Vol C Tables 4.2.6.8 and 6.1.1.4'
H H 0.0000 0.0000 'International Tables Vol C Tables 4.2.6.8 and 6.1.1.4'
N N 0.0061 0.0033 'International Tables Vol C Tables 4.2.6.8 and 6.1.1.4'
S S 0.1246 0.1234 'International Tables Vol C Tables 4.2.6.8 and 6.1.1.4'
Mn Mn 0.3368 0.7283 'International Tables Vol C Tables 4.2.6.8 and 6.1.1.4'
Sb Sb -0.5866 1.5461 'International Tables Vol C Tables 4.2.6.8 and 6.1.1.4'

loop_
_geom_angle_atom_site_label_1
_geom_angle_atom_site_label_2
_geom_angle_atom_site_label_3
_geom_angle
_geom_angle_site_symmetry_1
_geom_angle_site_symmetry_3
S5 Sb1 S1 93.89(3) . 1
S5 Sb1 S1 93.89(3) . .
S1 Sb1 S1 0.00(4) 1 .
S5 Sb1 S2 94.62(3) . .
S1 Sb1 S2 90.95(3) 1 .
S1 Sb1 S2 90.95(3) . .
S4 Sb2 S3 94.91(3) . .
S4 Sb2 S2 99.29(3) . .
S3 Sb2 S2 93.57(3) . .
S5 Mn1 S4 91.75(3) 5_666 8_755
S5 Mn1 S3 93.85(3) 5_666 .
S4 Mn1 S3 83.75(3) 8_755 .
S5 Mn1 S2 176.31(3) 5_666 .
S4 Mn1 S2 91.82(3) 8_755 .
S3 Mn1 S2 85.60(3) . .
S5 Mn1 S1 85.18(3) 5_666 5_666
S4 Mn1 S1 95.48(3) 8_755 5_666
S3 Mn1 S1 178.76(3) . 5_666
S2 Mn1 S1 95.41(3) . 5_666
S5 Mn1 S1 93.97(3) 5_666 .
S4 Mn1 S1 170.71(3) 8_755 .
S3 Mn1 S1 88.56(3) . .
S2 Mn1 S1 82.37(3) . .
S1 Mn1 S1 92.29(3) 5_666 .
S5 Mn1 S1 93.97(3) 5_666 1
S4 Mn1 S1 170.71(3) 8_755 1
S3 Mn1 S1 88.56(3) . 1
S2 Mn1 S1 82.37(3) . 1
S1 Mn1 S1 92.29(3) 5_666 1
S1 Mn1 S1 0.00(4) . 1
N1 Mn2 N3 95.91(10) . 3_655
N1 Mn2 S5 92.87(7) . 4_566
N3 Mn2 S5 87.95(8) 3_655 4_566
N1 Mn2 S3 93.32(7) . .
N3 Mn2 S3 169.25(8) 3_655 .
S5 Mn2 S3 97.10(3) 4_566 .
N1 Mn2 S4 176.50(7) . .
N3 Mn2 S4 87.22(8) 3_655 .
S5 Mn2 S4 88.79(3) 4_566 .
S3 Mn2 S4 83.41(3) . .
N1 Mn2 S1 87.16(7) . .
N3 Mn2 S1 88.19(8) 3_655 .
S5 Mn2 S1 176.12(3) 4_566 .
S3 Mn2 S1 86.77(3) . .
S4 Mn2 S1 91.40(3) . .
N1 Mn2 S1 87.16(7) . 1
N3 Mn2 S1 88.19(8) 3_655 1
S5 Mn2 S1 176.12(3) 4_566 1
S3 Mn2 S1 86.77(3) . 1
S4 Mn2 S1 91.40(3) . 1
S1 Mn2 S1 0.00(3) . 1
S1 S1 Sb1 0(9) 1 .
S1 S1 Mn1 0(10) 1 5_666
Sb1 S1 Mn1 88.56(3) . 5_666
S1 S1 Mn1 0(10) 1 .
Sb1 S1 Mn1 93.67(3) . .
Mn1 S1 Mn1 87.71(3) 5_666 .
S1 S1 Mn2 0(4) 1 .
Sb1 S1 Mn2 98.64(3) . .
Mn1 S1 Mn2 172.20(3) 5_666 .
Mn1 S1 Mn2 88.84(2) . .
Sb2 S2 Sb1 97.84(3) . .
Sb2 S2 Mn1 88.82(3) . .
Sb1 S2 Mn1 92.19(3) . .
Sb2 S3 Mn2 91.20(3) . .
Sb2 S3 Mn1 91.90(3) . .
Mn2 S3 Mn1 95.14(3) . .
Sb2 S4 Mn1 104.37(3) . 8_765
Sb2 S4 Mn2 89.74(3) . .
Mn1 S4 Mn2 87.55(3) 8_765 .
Sb1 S5 Mn1 92.37(3) . 5_666
Sb1 S5 Mn2 96.28(3) . 4_466
Mn1 S5 Mn2 91.89(3) 5_666 4_466
C1 N1 C2 104.6(3) . .
C1 N1 Mn2 125.6(2) . .
C2 N1 Mn2 128.8(2) . .
C1 N2 C3 107.1(3) . .
C1 N2 C4 124.3(3) . .
C3 N2 C4 128.1(3) . .
C6 N3 Mn2 113.6(2) . 3_645
C6 N3 H3B 110(2) . .
Mn2 N3 H3B 113(2) 3_645 .
C6 N3 H3C 110(2) . .
Mn2 N3 H3C 110(2) 3_645 .
H3B N3 H3C 99(3) . .
N1 C1 N2 112.3(3) . .
N1 C1 H1A 123.9 . .
N2 C1 H1A 123.9 . .
C3 C2 N1 109.7(3) . .
C3 C2 H2A 125.1 . .
N1 C2 H2A 125.1 . .
C2 C3 N2 106.3(3) . .
C2 C3 H3A 126.8 . .
N2 C3 H3A 126.8 . .
N2 C4 C5 114.2(3) . .
N2 C4 H4A 108.7 . .
C5 C4 H4A 108.7 . .
N2 C4 H4B 108.7 . .
C5 C4 H4B 108.7 . .
H4A C4 H4B 107.6 . .
C4 C5 C6 109.5(3) . .
C4 C5 H5A 109.8 . .
C6 C5 H5A 109.8 . .
C4 C5 H5B 109.8 . .
C6 C5 H5B 109.8 . .
H5A C5 H5B 108.2 . .
N3 C6 C5 115.3(3) . .
N3 C6 H6A 108.5 . .
C5 C6 H6A 108.5 . .
N3 C6 H6B 108.5 . .
C5 C6 H6B 108.5 . .
H6A C6 H6B 107.5 . .

loop_
_geom_bond_atom_site_label_1
_geom_bond_atom_site_label_2
_geom_bond_distance
_geom_bond_site_symmetry_2
Sb1 S5 2.4114(8) .
Sb1 S1 2.4222(8) 1
Sb1 S1 2.4222(8) .
Sb1 S2 2.5350(8) .
Sb2 S4 2.3773(8) .
Sb2 S3 2.4137(8) .
Sb2 S2 2.5155(8) .
Mn1 S5 2.5335(9) 5_666
Mn1 S4 2.6127(8) 8_755
Mn1 S3 2.6257(9) .
Mn1 S2 2.6623(9) .
Mn1 S1 2.6828(9) 5_666
Mn1 S1 2.7060(9) .
Mn1 S1 2.7060(9) 1
Mn2 N1 2.217(3) .
Mn2 N3 2.220(3) 3_655
Mn2 S5 2.5804(9) 4_566
Mn2 S3 2.6056(9) .
Mn2 S4 2.6990(9) .
Mn2 S1 2.8098(9) .
Mn2 S1 2.8098(9) 1
S1 S1 0.000(3) 1
S1 Mn1 2.6828(8) 5_666
S4 Mn1 2.6127(8) 8_765
S5 Mn1 2.5335(9) 5_666
S5 Mn2 2.5804(9) 4_466
N1 C1 1.321(4) .
N1 C2 1.383(4) .
N2 C1 1.330(4) .
N2 C3 1.368(4) .
N2 C4 1.466(4) .
N3 C6 1.451(4) .
N3 Mn2 2.220(3) 3_645
N3 H3B 0.84(4) .
N3 H3C 0.93(4) .
C1 H1A 0.9500 .
C2 C3 1.350(5) .
C2 H2A 0.9500 .
C3 H3A 0.9500 .
C4 C5 1.489(5) .
C4 H4A 0.9900 .
C4 H4B 0.9900 .
C5 C6 1.520(5) .
C5 H5A 0.9900 .
C5 H5B 0.9900 .
C6 H6A 0.9900 .
C6 H6B 0.9900 .

loop_
_geom_hbond_atom_site_label_D
_geom_hbond_atom_site_label_H
_geom_hbond_atom_site_label_A
_geom_hbond_distance_DH
_geom_hbond_distance_HA
_geom_hbond_distance_DA
_geom_hbond_angle_DHA
_geom_hbond_site_symmetry_A
N3 H3C S3 0.93(4) 2.55(4) 3.454(3) 163(3) 6_556
C1 H1A S1 0.95 2.69 3.335(3) 125.8 1
C5 H5A S4 0.99 2.84 3.747(4) 152.0 7_575

loop_
_geom_torsion_atom_site_label_1
_geom_torsion_atom_site_label_2
_geom_torsion_atom_site_label_3
_geom_torsion_atom_site_label_4
_geom_torsion
_geom_torsion_site_symmetry_1
_geom_torsion_site_symmetry_4
S5 Sb1 S1 S1 0.00(11) . 1
S2 Sb1 S1 S1 0.00(12) . 1
S5 Sb1 S1 Mn1 -0.06(3) . 5_666
S1 Sb1 S1 Mn1 0.0(15) 1 5_666
S2 Sb1 S1 Mn1 94.63(3) . 5_666
S5 Sb1 S1 Mn1 -87.68(3) . .
S1 Sb1 S1 Mn1 0(10) 1 .
S2 Sb1 S1 Mn1 7.02(3) . .
S5 Sb1 S1 Mn2 -177.06(3) . .
S1 Sb1 S1 Mn2 0(17) 1 .
S2 Sb1 S1 Mn2 -82.36(3) . .
S5 Mn1 S1 S1 0.00(6) 5_666 1
S4 Mn1 S1 S1 0.00(14) 8_755 1
S3 Mn1 S1 S1 0.00(6) . 1
S2 Mn1 S1 S1 0.00(6) . 1
S1 Mn1 S1 S1 0.00(6) 5_666 1
S5 Mn1 S1 Sb1 173.73(3) 5_666 .
S4 Mn1 S1 Sb1 -58.38(19) 8_755 .
S3 Mn1 S1 Sb1 -92.50(3) . .
S2 Mn1 S1 Sb1 -6.74(2) . .
S1 Mn1 S1 Sb1 88.41(3) 5_666 .
S1 Mn1 S1 Sb1 0(20) 1 .
S5 Mn1 S1 Mn1 85.33(3) 5_666 5_666
S4 Mn1 S1 Mn1 -146.78(19) 8_755 5_666
S3 Mn1 S1 Mn1 179.09(3) . 5_666
S2 Mn1 S1 Mn1 -95.15(3) . 5_666
S1 Mn1 S1 Mn1 0.0 5_666 5_666
S1 Mn1 S1 Mn1 0.0(13) 1 5_666
S5 Mn1 S1 Mn2 -87.68(3) 5_666 .
S4 Mn1 S1 Mn2 40.21(19) 8_755 .
S3 Mn1 S1 Mn2 6.08(3) . .
S2 Mn1 S1 Mn2 91.84(3) . .
S1 Mn1 S1 Mn2 -173.01(3) 5_666 .
S1 Mn1 S1 Mn2 0(35) 1 .
N1 Mn2 S1 S1 0.00(4) . 1
N3 Mn2 S1 S1 0.00(4) 3_655 1
S5 Mn2 S1 S1 0.0(2) 4_566 1
S3 Mn2 S1 S1 0.00(4) . 1
S4 Mn2 S1 S1 0.00(4) . 1
N1 Mn2 S1 Sb1 -179.11(7) . .
N3 Mn2 S1 Sb1 -83.10(8) 3_655 .
S5 Mn2 S1 Sb1 -88.7(5) 4_566 .
S3 Mn2 S1 Sb1 87.40(3) . .
S4 Mn2 S1 Sb1 4.08(3) . .
S1 Mn2 S1 Sb1 0(32) 1 .
N1 Mn2 S1 Mn1 23.7(3) . 5_666
N3 Mn2 S1 Mn1 119.7(3) 3_655 5_666
S5 Mn2 S1 Mn1 114.1(5) 4_566 5_666
S3 Mn2 S1 Mn1 -69.8(3) . 5_666
S4 Mn2 S1 Mn1 -153.2(3) . 5_666
S1 Mn2 S1 Mn1 0(16) 1 5_666
N1 Mn2 S1 Mn1 87.36(7) . .
N3 Mn2 S1 Mn1 -176.64(8) 3_655 .
S5 Mn2 S1 Mn1 178(34) 4_566 .
S3 Mn2 S1 Mn1 -6.14(3) . .
S4 Mn2 S1 Mn1 -89.46(3) . .
S1 Mn2 S1 Mn1 0(31) 1 .
S4 Sb2 S2 Sb1 5.95(3) . .
S3 Sb2 S2 Sb1 -89.62(3) . .
S4 Sb2 S2 Mn1 98.00(3) . .
S3 Sb2 S2 Mn1 2.43(3) . .
S5 Sb1 S2 Sb2 175.97(3) . .
S1 Sb1 S2 Sb2 81.98(3) 1 .
S1 Sb1 S2 Sb2 81.98(3) . .
S5 Sb1 S2 Mn1 86.85(3) . .
S1 Sb1 S2 Mn1 -7.13(3) 1 .
S1 Sb1 S2 Mn1 -7.13(3) . .
S5 Mn1 S2 Sb2 -83.9(4) 5_666 .
S4 Mn1 S2 Sb2 81.36(3) 8_755 .
S3 Mn1 S2 Sb2 -2.23(2) . .
S1 Mn1 S2 Sb2 177.04(2) 5_666 .
S1 Mn1 S2 Sb2 -91.37(2) . .
S1 Mn1 S2 Sb2 -91.37(2) 1 .
S5 Mn1 S2 Sb1 13.9(5) 5_666 .
S4 Mn1 S2 Sb1 179.16(3) 8_755 .
S3 Mn1 S2 Sb1 95.57(3) . .
S1 Mn1 S2 Sb1 -85.16(3) 5_666 .
S1 Mn1 S2 Sb1 6.43(2) . .
S1 Mn1 S2 Sb1 6.43(2) 1 .
S4 Sb2 S3 Mn2 -6.93(3) . .
S2 Sb2 S3 Mn2 92.72(3) . .
S4 Sb2 S3 Mn1 -102.11(3) . .
S2 Sb2 S3 Mn1 -2.46(3) . .
N1 Mn2 S3 Sb2 -172.62(7) . .
N3 Mn2 S3 Sb2 -23.5(4) 3_655 .
S5 Mn2 S3 Sb2 94.07(3) 4_566 .
S4 Mn2 S3 Sb2 6.12(2) . .
S1 Mn2 S3 Sb2 -85.67(3) . .
S1 Mn2 S3 Sb2 -85.67(3) 1 .
N1 Mn2 S3 Mn1 -80.61(7) . .
N3 Mn2 S3 Mn1 68.5(4) 3_655 .
S5 Mn2 S3 Mn1 -173.92(3) 4_566 .
S4 Mn2 S3 Mn1 98.14(3) . .
S1 Mn2 S3 Mn1 6.35(3) . .
S1 Mn2 S3 Mn1 6.35(3) 1 .
S5 Mn1 S3 Sb2 178.67(3) 5_666 .
S4 Mn1 S3 Sb2 -89.99(3) 8_755 .
S2 Mn1 S3 Sb2 2.33(3) . .
S1 Mn1 S3 Sb2 -142.0(15) 5_666 .
S1 Mn1 S3 Sb2 84.79(3) . .
S1 Mn1 S3 Sb2 84.79(3) 1 .
S5 Mn1 S3 Mn2 87.30(3) 5_666 .
S4 Mn1 S3 Mn2 178.64(3) 8_755 .
S2 Mn1 S3 Mn2 -89.05(3) . .
S1 Mn1 S3 Mn2 126.6(15) 5_666 .
S1 Mn1 S3 Mn2 -6.59(3) . .
S1 Mn1 S3 Mn2 -6.59(3) 1 .
S3 Sb2 S4 Mn1 -80.72(3) . 8_765
S2 Sb2 S4 Mn1 -175.16(3) . 8_765
S3 Sb2 S4 Mn2 6.69(3) . .
S2 Sb2 S4 Mn2 -87.75(3) . .
N1 Mn2 S4 Sb2 14.8(12) . .
N3 Mn2 S4 Sb2 168.49(8) 3_655 .
S5 Mn2 S4 Sb2 -103.50(3) 4_566 .
S3 Mn2 S4 Sb2 -6.21(2) . .
S1 Mn2 S4 Sb2 80.38(3) . .
S1 Mn2 S4 Sb2 80.38(3) 1 .
N1 Mn2 S4 Mn1 119.2(12) . 8_765
N3 Mn2 S4 Mn1 -87.11(8) 3_655 8_765
S5 Mn2 S4 Mn1 0.90(3) 4_566 8_765
S3 Mn2 S4 Mn1 98.19(3) . 8_765
S1 Mn2 S4 Mn1 -175.22(3) . 8_765
S1 Mn2 S4 Mn1 -175.22(3) 1 8_765
S1 Sb1 S5 Mn1 0.07(3) 1 5_666
S1 Sb1 S5 Mn1 0.07(3) . 5_666
S2 Sb1 S5 Mn1 -91.21(3) . 5_666
S1 Sb1 S5 Mn2 -92.10(3) 1 4_466
S1 Sb1 S5 Mn2 -92.10(3) . 4_466
S2 Sb1 S5 Mn2 176.63(3) . 4_466
N3 Mn2 N1 C1 -83.1(3) 3_655 .
S5 Mn2 N1 C1 -171.3(2) 4_566 .
S3 Mn2 N1 C1 91.4(2) . .
S4 Mn2 N1 C1 70.5(13) . .
S1 Mn2 N1 C1 4.8(2) . .
S1 Mn2 N1 C1 4.8(2) 1 .
N3 Mn2 N1 C2 110.4(3) 3_655 .
S5 Mn2 N1 C2 22.2(3) 4_566 .
S3 Mn2 N1 C2 -75.1(3) . .
S4 Mn2 N1 C2 -96.0(12) . .
S1 Mn2 N1 C2 -161.7(3) . .
S1 Mn2 N1 C2 -161.7(3) 1 .
C2 N1 C1 N2 0.2(4) . .
Mn2 N1 C1 N2 -169.0(2) . .
C3 N2 C1 N1 0.1(4) . .
C4 N2 C1 N1 172.9(3) . .
C1 N1 C2 C3 -0.3(4) . .
Mn2 N1 C2 C3 168.4(2) . .
N1 C2 C3 N2 0.4(4) . .
C1 N2 C3 C2 -0.3(4) . .
C4 N2 C3 C2 -172.7(3) . .
C1 N2 C4 C5 117.9(4) . .
C3 N2 C4 C5 -70.8(5) . .
N2 C4 C5 C6 -172.3(3) . .
Mn2 N3 C6 C5 -176.7(2) 3_645 .
C4 C5 C6 N3 -163.9(3) . .
